data_1513345
loop_
_publ_author_name
'Yamashita, Hiroaki'
'Abe, Jiro'

_publ_section_title
;
 Remarkable Solvatochromic Color Change via Proton Tautomerism of a
 Phenol-Linked Imidazole Derivative.
;
_journal_issue 8
_journal_name_full 'The journal of physical chemistry. A'
_journal_page_first 1430
_journal_page_last 1438
_journal_paper_doi 10.1021/jp5007928
_journal_volume 118
_journal_year 2014
_chemical_formula_sum 'C39 H52 N2 O3 S'
_chemical_formula_weight 628.88
_space_group_crystal_system triclinic
_space_group_IT_number 2
_space_group_name_Hall '-P 1'
_space_group_name_H-M_alt 'P -1'
_symmetry_space_group_name_Hall '-P 1'
_symmetry_space_group_name_H-M 'P -1'
_atom_sites_solution_hydrogens mixed
_atom_sites_solution_primary direct
_atom_sites_solution_secondary difmap
_cell_angle_alpha 93.770(2)
_cell_angle_beta 105.796(3)
_cell_angle_gamma 90.872(3)
_cell_formula_units_Z 2
_cell_length_a 9.5672(17)
_cell_length_b 13.359(2)
_cell_length_c 15.030(3)
_cell_measurement_temperature 90.(2)
_cell_volume 1843.3(6)
_computing_cell_refinement 'SAINT V8.32B (Bruker AXS Inc., 2013)'
_computing_data_collection 'Bruker SMART APEXII'
_computing_data_reduction 'SAINT V8.32B (Bruker AXS Inc., 2013)'
_computing_molecular_graphics 'XSHELL V6.3.1 (Bruker AXS)'
_computing_publication_material 'Generate Report (Bruker AXS)'
_computing_structure_refinement 'SHELXL-2013 (Sheldrick, 2013)'
_diffrn_ambient_temperature 90.(2)
_diffrn_measured_fraction_theta_full 0.975
_diffrn_measured_fraction_theta_max 0.975
_diffrn_measurement_device_type 'Bruker D8 goniometer'
_diffrn_measurement_method 'omega scans'
_diffrn_radiation_monochromator graphite
_diffrn_radiation_type MoK\a
_diffrn_radiation_wavelength 0.71073
_diffrn_reflns_av_R_equivalents 0.0432
_diffrn_reflns_limit_h_max 11
_diffrn_reflns_limit_h_min -8
_diffrn_reflns_limit_k_max 15
_diffrn_reflns_limit_k_min -16
_diffrn_reflns_limit_l_max 18
_diffrn_reflns_limit_l_min -14
_diffrn_reflns_number 9190
_diffrn_reflns_theta_full 25.53
_diffrn_reflns_theta_max 25.53
_diffrn_reflns_theta_min 1.41
_diffrn_source 'sealed tube'
_exptl_absorpt_coefficient_mu 0.125
_exptl_absorpt_correction_T_max 0.96
_exptl_absorpt_correction_T_min 0.94
_exptl_absorpt_correction_type empirical
_exptl_absorpt_process_details 'SADABS Sheldrick 1996'
_exptl_crystal_colour 'dark blue'
_exptl_crystal_density_diffrn 1.133
_exptl_crystal_density_method 'not measured'
_exptl_crystal_description plate
_exptl_crystal_F_000 680
_exptl_crystal_size_max 0.500
_exptl_crystal_size_mid 0.300
_exptl_crystal_size_min 0.300
_refine_diff_density_max 0.241
_refine_diff_density_min -0.285
_refine_ls_extinction_coef 0.0049(7)
_refine_ls_extinction_method SHELXL
_refine_ls_goodness_of_fit_ref 0.941
_refine_ls_hydrogen_treatment mixed
_refine_ls_matrix_type full
_refine_ls_number_parameters 425
_refine_ls_number_reflns 6718
_refine_ls_number_restraints 0
_refine_ls_restrained_S_all 0.941
_refine_ls_R_factor_all 0.1281
_refine_ls_R_factor_gt 0.0571
_refine_ls_shift/su_max 0.004
_refine_ls_shift/su_mean 0.000
_refine_ls_structure_factor_coef Fsqd
_refine_ls_weighting_details 'w=1/[\s^2^(Fo^2^)+(0.0459P)^2^] where P=(Fo^2^+2Fc^2^)/3'
_refine_ls_weighting_scheme calc
_refine_ls_wR_factor_gt 0.1022
_refine_ls_wR_factor_ref 0.1270
_reflns_number_gt 3730
_reflns_number_total 6718
_reflns_threshold_expression 'I > 2\s(I)'
_cod_data_source_file jp5007928_si_003.cif
_cod_data_source_block I
_cod_database_code 1513345

loop_
_space_group_symop_operation_xyz
'x, y, z'
'-x, -y, -z'

loop_
_atom_site_type_symbol
_atom_site_label
_atom_site_fract_x
_atom_site_fract_y
_atom_site_fract_z
_atom_site_U_iso_or_equiv
_atom_site_adp_type
_atom_site_calc_flag
_atom_site_refinement_flags_adp
_atom_site_refinement_flags_posn
_atom_site_occupancy
S S1 0.37760(10) 0.42083(6) 0.10366(5) 0.0294(2) Uani d . . 1
O O3 0.2936(2) 0.39179(16) 0.00428(13) 0.0300(6) Uani d . . 1
C C1 0.9931(3) 0.3842(2) 0.77139(18) 0.0168(7) Uani d . . 1
C C2 0.7211(3) 0.4213(2) 0.4166(2) 0.0209(7) Uani d . . 1
C C3 1.0012(3) 0.2793(2) 0.77088(18) 0.0171(7) Uani d . . 1
C C4 1.1278(3) 0.2357(2) 0.82518(18) 0.0185(7) Uani d . . 1
H H4 1.2072 0.279 0.8584 0.022 Uiso calc U R 1
C C5 0.9153(3) 0.4538(2) 0.70643(18) 0.0155(7) Uani d . . 1
C C6 1.1386(3) 0.6115(2) 0.99571(19) 0.0233(8) Uani d . . 1
H H6 1.1637 0.5458 1.0137 0.028 Uiso calc U R 1
C C7 0.7913(3) 0.5250(2) 0.56189(19) 0.0196(7) Uani d . . 1
H H7 0.7947 0.5876 0.5964 0.024 Uiso calc U R 1
C C8 0.7267(3) 0.5201(2) 0.46908(19) 0.0183(7) Uani d . . 1
C C9 0.8793(3) 0.2140(2) 0.72374(17) 0.0172(7) Uani d . . 1
H H9 0.7962 0.2422 0.6847 0.021 Uiso calc U R 1
C C10 0.7983(3) 0.3371(2) 0.46375(19) 0.0177(7) Uani d . . 1
C C11 1.0203(3) 0.5420(2) 0.83387(19) 0.0181(7) Uani d . . 1
C C12 0.8062(3) 0.2382(2) 0.40831(18) 0.0183(7) Uani d . . 1
C C13 1.0279(3) 0.7223(2) 0.8786(2) 0.0235(8) Uani d . . 1
H H13 0.9783 0.7326 0.8161 0.028 Uiso calc U R 1
C C14 0.8543(3) 0.4411(2) 0.61027(19) 0.0177(7) Uani d . . 1
C C15 0.6573(3) 0.6107(2) 0.41880(19) 0.0209(7) Uani d . . 1
C C16 0.8602(3) 0.3498(2) 0.55672(18) 0.0167(7) Uani d . . 1
H H16 0.9097 0.2953 0.5875 0.02 Uiso calc U R 1
C C17 1.0636(3) 0.6258(2) 0.90436(19) 0.0178(7) Uani d . . 1
C C18 0.9024(3) 0.1632(2) 0.46858(19) 0.0245(8) Uani d . . 1
H H18A 1.0015 0.1919 0.4927 0.037 Uiso calc U R 1
H H18B 0.9041 0.1006 0.431 0.037 Uiso calc U R 1
H H18C 0.863 0.1492 0.5204 0.037 Uiso calc U R 1
C C19 0.8780(3) 0.1138(2) 0.73272(18) 0.0184(7) Uani d . . 1
C C20 0.7433(3) 0.0444(2) 0.69087(19) 0.0201(7) Uani d . . 1
C C21 1.1765(3) 0.6930(2) 1.0603(2) 0.0262(8) Uani d . . 1
H H21 1.2282 0.6833 1.1226 0.031 Uiso calc U R 1
C C22 1.2826(3) 0.0910(2) 0.8869(2) 0.0239(8) Uani d . . 1
C C23 1.1408(3) 0.1359(2) 0.83194(18) 0.0198(7) Uani d . . 1
C C24 1.1392(4) 0.7885(2) 1.0343(2) 0.0297(8) Uani d . . 1
H H24 1.1652 0.8443 1.0788 0.036 Uiso calc U R 1
C C25 0.6151(3) 0.1030(2) 0.6360(2) 0.0274(8) Uani d . . 1
H H25A 0.5904 0.1554 0.6774 0.041 Uiso calc U R 1
H H25B 0.5309 0.0571 0.6101 0.041 Uiso calc U R 1
H H25C 0.6423 0.134 0.5856 0.041 Uiso calc U R 1
C C26 1.0110(3) 0.0694(2) 0.78936(19) 0.0208(7) Uani d . . 1
C C27 0.6747(4) 0.7042(2) 0.4859(2) 0.0292(8) Uani d . . 1
H H27A 0.6267 0.6917 0.5342 0.044 Uiso calc U R 1
H H27B 0.6304 0.7611 0.4519 0.044 Uiso calc U R 1
H H27C 0.7783 0.7198 0.5146 0.044 Uiso calc U R 1
C C28 0.7759(3) -0.0391(2) 0.62448(19) 0.0262(8) Uani d . . 1
H H28A 0.8063 -0.0089 0.5748 0.039 Uiso calc U R 1
H H28B 0.6882 -0.0817 0.5976 0.039 Uiso calc U R 1
H H28C 0.8539 -0.08 0.6588 0.039 Uiso calc U R 1
C C29 0.8721(4) 0.2561(2) 0.32735(19) 0.0291(8) Uani d . . 1
H H29A 0.8075 0.2976 0.2835 0.044 Uiso calc U R 1
H H29B 0.8833 0.1915 0.2956 0.044 Uiso calc U R 1
H H29C 0.9674 0.2906 0.3516 0.044 Uiso calc U R 1
C C30 1.0644(4) 0.8035(2) 0.9438(2) 0.0286(8) Uani d . . 1
H H30 1.0381 0.8691 0.9264 0.034 Uiso calc U R 1
C C31 0.6925(3) -0.0037(2) 0.76765(19) 0.0281(8) Uani d . . 1
H H31A 0.7702 -0.0438 0.8032 0.042 Uiso calc U R 1
H H31B 0.606 -0.047 0.7395 0.042 Uiso calc U R 1
H H31C 0.6688 0.0492 0.809 0.042 Uiso calc U R 1
C C32 0.6525(3) 0.1893(2) 0.3712(2) 0.0269(8) Uani d . . 1
H H32A 0.6132 0.1766 0.4234 0.04 Uiso calc U R 1
H H32B 0.6574 0.1256 0.336 0.04 Uiso calc U R 1
H H32C 0.5892 0.2344 0.3307 0.04 Uiso calc U R 1
C C33 1.4091(3) 0.1683(2) 0.9100(2) 0.0296(8) Uani d . . 1
H H33A 1.4222 0.1924 0.8525 0.044 Uiso calc U R 1
H H33B 1.4982 0.1372 0.9438 0.044 Uiso calc U R 1
H H33C 1.388 0.225 0.9486 0.044 Uiso calc U R 1
C C34 0.4937(3) 0.5914(2) 0.3748(2) 0.0275(8) Uani d . . 1
H H34A 0.4783 0.5345 0.3282 0.041 Uiso calc U R 1
H H34B 0.4516 0.6513 0.3452 0.041 Uiso calc U R 1
H H34C 0.4467 0.5761 0.4229 0.041 Uiso calc U R 1
C C35 0.7324(3) 0.6334(2) 0.3436(2) 0.0290(8) Uani d . . 1
H H35A 0.8361 0.6484 0.3725 0.043 Uiso calc U R 1
H H35B 0.6882 0.6914 0.3115 0.043 Uiso calc U R 1
H H35C 0.7208 0.575 0.299 0.043 Uiso calc U R 1
C C36 1.2612(4) 0.0580(2) 0.9784(2) 0.0347(9) Uani d . . 1
H H36A 1.3484 0.025 1.0125 0.052 Uiso calc U R 1
H H36B 1.1772 0.011 0.9652 0.052 Uiso calc U R 1
H H36C 1.2442 0.1169 1.016 0.052 Uiso calc U R 1
C C37 1.3237(4) 0.0010(2) 0.8303(2) 0.0377(9) Uani d . . 1
H H37A 1.3272 0.0218 0.7695 0.057 Uiso calc U R 1
H H37B 1.2508 -0.0537 0.8218 0.057 Uiso calc U R 1
H H37C 1.4192 -0.0221 0.8635 0.057 Uiso calc U R 1
C C38 0.5647(4) 0.4130(3) 0.1077(2) 0.0462(11) Uani d . . 1
H H38A 0.5803 0.3495 0.0758 0.069 Uiso calc U R 1
H H38B 0.6233 0.4159 0.1724 0.069 Uiso calc U R 1
H H38C 0.5935 0.4692 0.077 0.069 Uiso calc U R 1
C C39 0.3662(4) 0.3170(3) 0.1685(2) 0.0471(11) Uani d . . 1
H H39A 0.2653 0.3057 0.1696 0.071 Uiso calc U R 1
H H39B 0.428 0.3305 0.2321 0.071 Uiso calc U R 1
H H39C 0.3992 0.2571 0.1399 0.071 Uiso calc U R 1
O O1 1.0129(2) -0.02164(15) 0.80284(13) 0.0294(6) Uani d . . 1
O O2 0.6527(2) 0.41075(15) 0.33284(13) 0.0301(6) Uani d . . 1
N N2 0.9303(3) 0.54951(17) 0.75140(15) 0.0186(6) Uani d . . 1
N N1 1.0673(3) 0.44626(18) 0.84759(17) 0.0176(6) Uani d . . 1
H H1 1.124(3) 0.424(2) 0.897(2) 0.030(10) Uiso d . . 1

loop_
_atom_site_aniso_label
_atom_site_aniso_U_11
_atom_site_aniso_U_22
_atom_site_aniso_U_33
_atom_site_aniso_U_12
_atom_site_aniso_U_13
_atom_site_aniso_U_23
S1 0.0306(5) 0.0342(5) 0.0185(4) 0.0011(4) -0.0012(4) 0.0004(4)
O3 0.0290(13) 0.0374(14) 0.0154(11) 0.0041(11) -0.0069(10) -0.0026(10)
C1 0.0148(16) 0.0209(18) 0.0135(15) -0.0034(14) 0.0033(13) -0.0034(13)
C2 0.0171(17) 0.0268(19) 0.0177(17) -0.0018(14) 0.0030(14) 0.0024(14)
C3 0.0168(17) 0.0224(18) 0.0109(15) -0.0016(14) 0.0028(13) -0.0027(13)
C4 0.0174(17) 0.0215(18) 0.0134(15) -0.0025(14) 0.0009(13) -0.0053(13)
C5 0.0125(16) 0.0166(17) 0.0168(16) -0.0003(13) 0.0036(13) -0.0009(13)
C6 0.0228(19) 0.0262(19) 0.0201(17) 0.0006(15) 0.0049(15) -0.0002(14)
C7 0.0187(17) 0.0181(17) 0.0215(17) 0.0003(14) 0.0053(14) -0.0019(13)
C8 0.0147(16) 0.0224(18) 0.0180(16) -0.0024(14) 0.0056(13) -0.0006(13)
C9 0.0147(17) 0.0254(19) 0.0100(15) 0.0030(14) 0.0012(13) -0.0006(13)
C10 0.0147(16) 0.0208(18) 0.0175(16) -0.0013(14) 0.0048(13) -0.0007(13)
C11 0.0199(17) 0.0182(18) 0.0164(16) -0.0010(14) 0.0057(14) 0.0003(13)
C12 0.0197(17) 0.0201(17) 0.0142(16) -0.0011(14) 0.0043(13) -0.0028(13)
C13 0.029(2) 0.0253(19) 0.0167(17) -0.0045(15) 0.0078(14) -0.0030(14)
C14 0.0155(17) 0.0201(18) 0.0166(16) -0.0020(14) 0.0033(13) 0.0001(13)
C15 0.0193(18) 0.0225(18) 0.0200(17) 0.0006(14) 0.0035(14) 0.0017(13)
C16 0.0150(16) 0.0169(17) 0.0178(16) -0.0015(13) 0.0036(13) 0.0018(13)
C17 0.0199(17) 0.0172(17) 0.0172(16) -0.0012(14) 0.0076(13) -0.0025(13)
C18 0.031(2) 0.0217(18) 0.0207(17) 0.0003(15) 0.0073(15) -0.0032(14)
C19 0.0190(17) 0.0226(18) 0.0125(16) -0.0018(14) 0.0037(13) -0.0027(13)
C20 0.0181(17) 0.0223(18) 0.0188(16) -0.0029(14) 0.0033(14) 0.0009(13)
C21 0.027(2) 0.034(2) 0.0163(17) -0.0042(16) 0.0055(14) -0.0030(15)
C22 0.0211(18) 0.0183(18) 0.0260(18) 0.0019(15) -0.0037(15) -0.0023(14)
C23 0.0198(18) 0.0215(19) 0.0159(16) -0.0002(14) 0.0019(13) 0.0000(13)
C24 0.041(2) 0.025(2) 0.0234(18) -0.0070(17) 0.0121(16) -0.0085(15)
C25 0.0175(18) 0.029(2) 0.0298(18) -0.0045(15) -0.0013(15) -0.0021(15)
C26 0.0262(19) 0.0194(19) 0.0174(17) 0.0010(15) 0.0066(14) 0.0020(13)
C27 0.029(2) 0.026(2) 0.0304(19) 0.0089(16) 0.0015(16) 0.0068(15)
C28 0.0267(19) 0.0263(19) 0.0225(17) -0.0037(15) 0.0032(15) -0.0044(14)
C29 0.034(2) 0.033(2) 0.0207(17) 0.0001(17) 0.0091(15) -0.0041(15)
C30 0.042(2) 0.0208(19) 0.0241(18) -0.0014(16) 0.0111(16) 0.0007(14)
C31 0.0251(19) 0.028(2) 0.0278(18) -0.0107(16) 0.0032(15) -0.0027(15)
C32 0.0256(19) 0.027(2) 0.0247(18) -0.0064(16) 0.0035(15) -0.0040(14)
C33 0.0169(18) 0.030(2) 0.036(2) 0.0022(15) -0.0027(15) -0.0009(15)
C34 0.0220(19) 0.030(2) 0.0291(19) 0.0018(16) 0.0031(15) 0.0111(15)
C35 0.0224(19) 0.036(2) 0.0287(19) 0.0016(16) 0.0042(15) 0.0129(15)
C36 0.033(2) 0.030(2) 0.031(2) -0.0019(17) -0.0097(16) 0.0070(16)
C37 0.027(2) 0.034(2) 0.044(2) 0.0109(17) -0.0035(17) -0.0073(17)
C38 0.028(2) 0.080(3) 0.027(2) -0.013(2) -0.0009(17) 0.0141(19)
C39 0.027(2) 0.071(3) 0.038(2) -0.011(2) -0.0041(17) 0.026(2)
O1 0.0267(13) 0.0208(13) 0.0343(13) -0.0008(11) -0.0027(10) 0.0041(10)
O2 0.0347(14) 0.0316(14) 0.0168(12) 0.0039(11) -0.0047(10) -0.0013(10)
N2 0.0208(15) 0.0171(14) 0.0158(13) -0.0016(11) 0.0017(11) -0.0007(11)
N1 0.0177(15) 0.0183(15) 0.0132(14) -0.0009(12) -0.0014(12) -0.0005(11)

loop_
_atom_type_symbol
_atom_type_description
_atom_type_scat_dispersion_real
_atom_type_scat_dispersion_imag
_atom_type_scat_source
C C 0.0033 0.0016 'International Tables Vol C Tables 4.2.6.8 and 6.1.1.4'
H H 0.0000 0.0000 'International Tables Vol C Tables 4.2.6.8 and 6.1.1.4'
N N 0.0061 0.0033 'International Tables Vol C Tables 4.2.6.8 and 6.1.1.4'
O O 0.0106 0.0060 'International Tables Vol C Tables 4.2.6.8 and 6.1.1.4'
S S 0.1246 0.1234 'International Tables Vol C Tables 4.2.6.8 and 6.1.1.4'

loop_
_geom_angle_atom_site_label_1
_geom_angle_atom_site_label_2
_geom_angle_atom_site_label_3
_geom_angle
O3 S1 C39 107.22(15)
O3 S1 C38 106.09(14)
C39 S1 C38 97.57(17)
N1 C1 C3 121.6(2)
N1 C1 C5 103.6(2)
C3 C1 C5 134.8(3)
O2 C2 C10 120.6(3)
O2 C2 C8 119.9(3)
C10 C2 C8 119.4(3)
C1 C3 C4 119.7(3)
C1 C3 C9 121.7(3)
C4 C3 C9 118.3(3)
C23 C4 C3 123.2(3)
C23 C4 H4 118.4
C3 C4 H4 118.4
N2 C5 C14 119.9(2)
N2 C5 C1 108.7(2)
C14 C5 C1 130.5(3)
C21 C6 C17 119.9(3)
C21 C6 H6 120.0
C17 C6 H6 120.0
C8 C7 C14 123.5(3)
C8 C7 H7 118.3
C14 C7 H7 118.3
C7 C8 C2 117.5(3)
C7 C8 C15 122.6(3)
C2 C8 C15 119.9(2)
C19 C9 C3 122.6(3)
C19 C9 H9 118.7
C3 C9 H9 118.7
C16 C10 C2 118.3(3)
C16 C10 C12 121.8(3)
C2 C10 C12 119.9(2)
N2 C11 N1 112.7(2)
N2 C11 C17 123.8(3)
N1 C11 C17 123.5(3)
C10 C12 C18 111.8(2)
C10 C12 C32 109.4(2)
C18 C12 C32 107.5(2)
C10 C12 C29 110.6(2)
C18 C12 C29 107.2(2)
C32 C12 C29 110.4(2)
C30 C13 C17 120.2(3)
C30 C13 H13 119.9
C17 C13 H13 119.9
C5 C14 C7 118.9(3)
C5 C14 C16 123.2(3)
C7 C14 C16 117.7(3)
C27 C15 C8 111.2(2)
C27 C15 C34 107.0(2)
C8 C15 C34 111.2(3)
C27 C15 C35 108.0(3)
C8 C15 C35 109.4(2)
C34 C15 C35 109.9(2)
C10 C16 C14 123.0(3)
C10 C16 H16 118.5
C14 C16 H16 118.5
C13 C17 C6 119.6(3)
C13 C17 C11 118.5(3)
C6 C17 C11 121.9(3)
C12 C18 H18A 109.5
C12 C18 H18B 109.5
H18A C18 H18B 109.5
C12 C18 H18C 109.5
H18A C18 H18C 109.5
H18B C18 H18C 109.5
C9 C19 C26 118.4(3)
C9 C19 C20 123.3(3)
C26 C19 C20 118.2(3)
C25 C20 C19 111.2(2)
C25 C20 C31 106.8(3)
C19 C20 C31 110.8(2)
C25 C20 C28 108.0(2)
C19 C20 C28 110.8(2)
C31 C20 C28 109.2(2)
C24 C21 C6 120.0(3)
C24 C21 H21 120.0
C6 C21 H21 120.0
C33 C22 C36 108.2(2)
C33 C22 C23 111.4(2)
C36 C22 C23 108.4(3)
C33 C22 C37 107.7(3)
C36 C22 C37 110.5(3)
C23 C22 C37 110.6(2)
C4 C23 C26 118.3(3)
C4 C23 C22 121.8(3)
C26 C23 C22 119.8(3)
C30 C24 C21 120.4(3)
C30 C24 H24 119.8
C21 C24 H24 119.8
C20 C25 H25A 109.5
C20 C25 H25B 109.5
H25A C25 H25B 109.5
C20 C25 H25C 109.5
H25A C25 H25C 109.5
H25B C25 H25C 109.5
O1 C26 C19 120.7(3)
O1 C26 C23 120.5(3)
C19 C26 C23 118.8(3)
C15 C27 H27A 109.5
C15 C27 H27B 109.5
H27A C27 H27B 109.5
C15 C27 H27C 109.5
H27A C27 H27C 109.5
H27B C27 H27C 109.5
C20 C28 H28A 109.5
C20 C28 H28B 109.5
H28A C28 H28B 109.5
C20 C28 H28C 109.5
H28A C28 H28C 109.5
H28B C28 H28C 109.5
C12 C29 H29A 109.5
C12 C29 H29B 109.5
H29A C29 H29B 109.5
C12 C29 H29C 109.5
H29A C29 H29C 109.5
H29B C29 H29C 109.5
C24 C30 C13 119.8(3)
C24 C30 H30 120.1
C13 C30 H30 120.1
C20 C31 H31A 109.5
C20 C31 H31B 109.5
H31A C31 H31B 109.5
C20 C31 H31C 109.5
H31A C31 H31C 109.5
H31B C31 H31C 109.5
C12 C32 H32A 109.5
C12 C32 H32B 109.5
H32A C32 H32B 109.5
C12 C32 H32C 109.5
H32A C32 H32C 109.5
H32B C32 H32C 109.5
C22 C33 H33A 109.5
C22 C33 H33B 109.5
H33A C33 H33B 109.5
C22 C33 H33C 109.5
H33A C33 H33C 109.5
H33B C33 H33C 109.5
C15 C34 H34A 109.5
C15 C34 H34B 109.5
H34A C34 H34B 109.5
C15 C34 H34C 109.5
H34A C34 H34C 109.5
H34B C34 H34C 109.5
C15 C35 H35A 109.5
C15 C35 H35B 109.5
H35A C35 H35B 109.5
C15 C35 H35C 109.5
H35A C35 H35C 109.5
H35B C35 H35C 109.5
C22 C36 H36A 109.5
C22 C36 H36B 109.5
H36A C36 H36B 109.5
C22 C36 H36C 109.5
H36A C36 H36C 109.5
H36B C36 H36C 109.5
C22 C37 H37A 109.5
C22 C37 H37B 109.5
H37A C37 H37B 109.5
C22 C37 H37C 109.5
H37A C37 H37C 109.5
H37B C37 H37C 109.5
S1 C38 H38A 109.5
S1 C38 H38B 109.5
H38A C38 H38B 109.5
S1 C38 H38C 109.5
H38A C38 H38C 109.5
H38B C38 H38C 109.5
S1 C39 H39A 109.5
S1 C39 H39B 109.5
H39A C39 H39B 109.5
S1 C39 H39C 109.5
H39A C39 H39C 109.5
H39B C39 H39C 109.5
C11 N2 C5 106.2(2)
C11 N1 C1 108.1(2)
C11 N1 H1 128.(2)
C1 N1 H1 123.(2)

loop_
_geom_bond_atom_site_label_1
_geom_bond_atom_site_label_2
_geom_bond_distance
S1 O3 1.5127(19)
S1 C39 1.766(3)
S1 C38 1.779(3)
C1 N1 1.385(3)
C1 C3 1.405(4)
C1 C5 1.455(4)
C2 O2 1.248(3)
C2 C10 1.469(4)
C2 C8 1.485(4)
C3 C4 1.420(4)
C3 C9 1.435(4)
C4 C23 1.349(4)
C4 H4 0.95
C5 N2 1.393(3)
C5 C14 1.401(4)
C6 C21 1.385(4)
C6 C17 1.393(4)
C6 H6 0.95
C7 C8 1.360(4)
C7 C14 1.427(4)
C7 H7 0.95
C8 C15 1.533(4)
C9 C19 1.355(4)
C9 H9 0.95
C10 C16 1.359(3)
C10 C12 1.529(4)
C11 N2 1.314(3)
C11 N1 1.371(4)
C11 C17 1.463(4)
C12 C18 1.538(4)
C12 C32 1.542(4)
C12 C29 1.545(4)
C13 C30 1.386(4)
C13 C17 1.390(4)
C13 H13 0.95
C14 C16 1.428(4)
C15 C27 1.531(4)
C15 C34 1.535(4)
C15 C35 1.539(4)
C16 H16 0.95
C18 H18A 0.98
C18 H18B 0.98
C18 H18C 0.98
C19 C26 1.482(4)
C19 C20 1.537(4)
C20 C25 1.537(4)
C20 C31 1.540(4)
C20 C28 1.540(4)
C21 C24 1.383(4)
C21 H21 0.95
C22 C33 1.529(4)
C22 C36 1.536(4)
C22 C23 1.537(4)
C22 C37 1.545(4)
C23 C26 1.484(4)
C24 C30 1.382(4)
C24 H24 0.95
C25 H25A 0.98
C25 H25B 0.98
C25 H25C 0.98
C26 O1 1.245(3)
C27 H27A 0.98
C27 H27B 0.98
C27 H27C 0.98
C28 H28A 0.98
C28 H28B 0.98
C28 H28C 0.98
C29 H29A 0.98
C29 H29B 0.98
C29 H29C 0.98
C30 H30 0.95
C31 H31A 0.98
C31 H31B 0.98
C31 H31C 0.98
C32 H32A 0.98
C32 H32B 0.98
C32 H32C 0.98
C33 H33A 0.98
C33 H33B 0.98
C33 H33C 0.98
C34 H34A 0.98
C34 H34B 0.98
C34 H34C 0.98
C35 H35A 0.98
C35 H35B 0.98
C35 H35C 0.98
C36 H36A 0.98
C36 H36B 0.98
C36 H36C 0.98
C37 H37A 0.98
C37 H37B 0.98
C37 H37C 0.98
C38 H38A 0.98
C38 H38B 0.98
C38 H38C 0.98
C39 H39A 0.98
C39 H39B 0.98
C39 H39C 0.98
N1 H1 0.87(3)
